data_7205916
loop_
_publ_author_name
'Park, Woon Bae'
'Singh, Satendra Pal'
'Pyo, Myoungho'
'Sohn, Kee-Sun'

_publ_section_title
;
 Y6+x/3Si11&#x2212;yAlyN20+x&#x2212;yO1&#x2212;x+y:Re3+ (Re = Ce3+,
 Tb3+, Sm3+) phosphors identified by solid-state combinatorial
 chemistry
;
_journal_issue 15
_journal_name_full 'Journal of Materials Chemistry'
_journal_page_first 5780
_journal_paper_doi 10.1039/c0jm03538f
_journal_volume 21
_journal_year 2011
_chemical_formula_sum 'Al2 N18.939 O2.061 Si9 Y6.313'
_chemical_formula_weight 1166.34
_space_group_IT_number 159
_symmetry_cell_setting trigonal
_symmetry_space_group_name_Hall 'P 3 -2c'
_symmetry_space_group_name_H-M 'P 3 1 c'
_audit_update_record
;
2010-10-08 # Formatted by publCIF
;
_cell_angle_alpha 90.00000
_cell_angle_beta 90.00000
_cell_angle_gamma 120.00000
_cell_formula_units_Z 2
_cell_length_a 9.84196(4)
_cell_length_b 9.84196(4)
_cell_length_c 10.68317(6)
_cell_measurement_temperature 298
_cell_volume 896.177(7)
_computing_structure_refinement FULLPROF
_diffrn_radiation_type Synchrotron
_diffrn_radiation_wavelength 1.54930
_diffrn_source Synchrotron
_pd_meas_2theta_range_inc 0.010001
_pd_meas_2theta_range_max 130.50000
_pd_meas_2theta_range_min 10.00000
_pd_meas_number_of_points 12051
_pd_proc_2theta_range_inc 0.010001
_pd_proc_2theta_range_max 130.5033
_pd_proc_2theta_range_min 10.0033
_pd_proc_ls_background_function Polynomial
_pd_proc_ls_profile_function Pseudo-Voigt
_pd_proc_ls_prof_R_factor 6.3598
_pd_proc_ls_prof_wR_expected 5.6939
_pd_proc_ls_prof_wR_factor 8.9935
_pd_proc_wavelength 1.549300
_refine_ls_number_parameters 98
_refine_ls_number_reflns 516
_refine_ls_number_restraints 0
_refine_ls_R_I_factor 3.1907
_cod_data_source_file c0jm03538f.txt
_cod_data_source_block Y6.313Si9Al2N18.939O2.061
_cod_original_cell_volume 896.177(8)
_cod_database_code 7205916

loop_
_symmetry_equiv_pos_as_xyz
x,y,z
-y,x-y,z
-x+y,-x,z
y,x,z+1/2
x-y,-y,z+1/2
-x,-x+y,z+1/2

loop_
_atom_site_label
_atom_site_fract_x
_atom_site_fract_y
_atom_site_fract_z
_atom_site_U_iso_or_equiv
_atom_site_occupancy
_atom_site_adp_type
_atom_site_type_symbol
Y1 0.1348(2) 0.26024(12) 0.8727(11) 0.00378 1.00000 Uiso Y
Y2 0.40831(11) 0.20243(20) 0.6961(11) 0.00538 1.00000 Uiso Y
Y3 0.66670 0.33330 0.9334(13) 0.00500 0.31347 Uiso Y
Al1 0.00000 0.00000 0.6326(14) 0.00617 0.99900 Uiso AL
Si1 0.1798(5) 0.3387(4) 0.5590(11) 0.00593 1.00000 Uiso SI
Si2 0.4763(4) 0.0113(4) 0.9447(11) 0.00615 1.00000 Uiso SI
Al2a 0.33333 0.66670 0.0345(14) 0.00629 0.32271 Uiso AL
Al2b 0.33333 0.66670 0.9392(14) 0.00626 0.67728 Uiso AL
Si3 0.5721(7) 0.4441(7) 0.2092(11) 0.00454 1.00000 Uiso SI
O1 0.66670 0.33330 0.7090(17) 0.00469 0.99990 Uiso O
O2 0.00000 0.00000 0.7896(14) 0.00204 0.99990 Uiso O
N1 0.1759(11) 0.4908(12) 0.9864(12) 0.00633 1.00000 Uiso N
N2 0.1758(12) 0.1618(12) 0.5844(14) 0.00633 1.00000 Uiso N
N3 0.3803(11) 0.4837(12) 0.5581(16) 0.00633 1.00000 Uiso N
N4 0.0858(9) 0.3642(12) 0.6796(13) 0.00633 1.00000 Uiso N
N5 0.5769(13) -0.0076(15) 0.8186(15) 0.00633 1.00000 Uiso N
O3 0.66670 0.33330 0.2651(16) 0.00633 0.06030 Uiso O
N6 0.66670 0.33330 0.2651(16) 0.00633 0.93969 Uiso N
N7 0.1132(10) 0.3672(12) 0.41006(16) 0.00633 1.00000 Uiso N

loop_
_atom_type_symbol
_atom_type_scat_Cromer_Mann_a1
_atom_type_scat_Cromer_Mann_b1
_atom_type_scat_Cromer_Mann_a2
_atom_type_scat_Cromer_Mann_b2
_atom_type_scat_Cromer_Mann_a3
_atom_type_scat_Cromer_Mann_b3
_atom_type_scat_Cromer_Mann_a4
_atom_type_scat_Cromer_Mann_b4
_atom_type_scat_Cromer_Mann_c
_atom_type_scat_dispersion_real
_atom_type_scat_dispersion_imag
_atom_type_scat_source
y 17.77600 1.40290 10.29460 12.80060 5.72629 0.12560 3.26588 104.35400 1.91213 -0.38600 2.02500 International_Tables_for_Crystallography_Vol.C(1991)_Tables_6.1.1.4_and_6.1.1.5
al 6.42020 3.03870 1.90020 0.74260 1.59360 31.54720 1.96460 85.08860 1.11510 0.20400 0.24600 International_Tables_for_Crystallography_Vol.C(1991)_Tables_6.1.1.4_and_6.1.1.5
si 6.29150 2.43860 3.03530 32.33370 1.98910 0.67850 1.54100 81.69370 1.14070 0.24400 0.33000 International_Tables_for_Crystallography_Vol.C(1991)_Tables_6.1.1.4_and_6.1.1.5
o 3.04850 13.27710 2.28680 5.70110 1.54630 0.32390 0.86700 32.90890 0.25080 0.04700 0.03200 International_Tables_for_Crystallography_Vol.C(1991)_Tables_6.1.1.4_and_6.1.1.5
n 12.21260 0.00570 3.13220 9.89330 2.01250 28.99750 1.16630 0.58260 -11.52900 0.02900 0.01800 International_Tables_for_Crystallography_Vol.C(1991)_Tables_6.1.1.4_and_6.1.1.5

loop_
_geom_angle_atom_site_label_1
_geom_angle_atom_site_label_2
_geom_angle_atom_site_label_3
_geom_angle_site_symmetry_1
_geom_angle_site_symmetry_2
_geom_angle_site_symmetry_3
_geom_angle
_geom_angle_publ_flag
? ? ? ? ? ? ? ?

loop_
_geom_bond_atom_site_label_1
_geom_bond_atom_site_label_2
_geom_bond_site_symmetry_1
_geom_bond_site_symmetry_2
_geom_bond_distance
_geom_bond_publ_flag
? ? ? ? ? ?

loop_
_geom_contact_atom_site_label_1
_geom_contact_atom_site_label_2
_geom_contact_distance
_geom_contact_site_symmetry_1
_geom_contact_site_symmetry_2
_geom_contact_publ_flag
? ? ? ? ? ?

loop_
_geom_hbond_atom_site_label_D
_geom_hbond_atom_site_label_H
_geom_hbond_atom_site_label_A
_geom_hbond_site_symmetry_D
_geom_hbond_site_symmetry_H
_geom_hbond_site_symmetry_A
_geom_hbond_distance_DH
_geom_hbond_distance_HA
_geom_hbond_distance_DA
_geom_hbond_angle_DHA
_geom_hbond_publ_flag
? ? ? ? ? ? ? ? ? ? ?

loop_
_geom_torsion_atom_site_label_1
_geom_torsion_atom_site_label_2
_geom_torsion_atom_site_label_3
_geom_torsion_atom_site_label_4
_geom_torsion_site_symmetry_1
_geom_torsion_site_symmetry_2
_geom_torsion_site_symmetry_3
_geom_torsion_site_symmetry_4
_geom_torsion
_geom_torsion_publ_flag
? ? ? ? ? ? ? ? ? ?
